data_7223895
loop_
_publ_author_name
'Karmakar, Anirban'
'Hazra, Susanta'
'Guedes da Silva, M. F\'atima C.'
'Paul, Anup'
'Pombeiro, Armando J. L.'

_publ_section_title
;
 Nanoporous lanthanide metal--organic frameworks as efficient
 heterogeneous catalysts for the Henry reaction
;
_journal_issue 8
_journal_name_full CrystEngComm
_journal_page_first 1337
_journal_paper_doi 10.1039/C5CE01456E
_journal_volume 18
_journal_year 2016
_chemical_formula_moiety 'C20 H14 La N2 O10, C3 H8 N O, 3(C3 H7 N O)'
_chemical_formula_sum 'C31 H43 La N6 O14'
_chemical_formula_weight 862.62
_space_group_crystal_system cubic
_space_group_IT_number 206
_space_group_name_Hall '-I 2b 2c 3'
_space_group_name_H-M_alt 'I a -3'
_symmetry_space_group_name_Hall '-I 2b 2c 3'
_symmetry_space_group_name_H-M 'I a -3'
_atom_sites_solution_hydrogens geom
_audit_creation_method SHELXL-2014/6
_audit_update_record
;
2016-01-08 deposited with the CCDC.
2016-01-13 downloaded from the CCDC.
;
_cell_angle_alpha 90
_cell_angle_beta 90
_cell_angle_gamma 90
_cell_formula_units_Z 24
_cell_length_a 27.0059(7)
_cell_length_b 27.0059(7)
_cell_length_c 27.0059(7)
_cell_measurement_reflns_used 9927
_cell_measurement_temperature 150(2)
_cell_measurement_theta_max 25.62
_cell_measurement_theta_min 2.82
_cell_volume 19695.9(9)
_computing_cell_refinement 'Bruker SAINT'
_computing_data_collection 'Bruker APEX2'
_computing_data_reduction 'Bruker SAINT'
_computing_molecular_graphics 'Mercury CSD 3.5.1, 2008'
_computing_publication_material 'WinGX publication routines (Farrugia, 1999)'
_computing_structure_refinement 'SHELXL-2014/6 (Sheldrick, 2014)'
_computing_structure_solution 'SIR97 (Giacovazzo et al, 1999)'
_diffrn_ambient_temperature 150(2)
_diffrn_measured_fraction_theta_full 0.999
_diffrn_measured_fraction_theta_max 0.999
_diffrn_measurement_device_type 'Bruker APEX-II CCD'
_diffrn_measurement_method '\f and \w scans'
_diffrn_radiation_type MoK\a
_diffrn_radiation_wavelength 0.71073
_diffrn_reflns_av_R_equivalents 0.0634
_diffrn_reflns_av_unetI/netI 0.0250
_diffrn_reflns_laue_measured_fraction_full 0.999
_diffrn_reflns_laue_measured_fraction_max 0.999
_diffrn_reflns_limit_h_max 32
_diffrn_reflns_limit_h_min -25
_diffrn_reflns_limit_k_max 32
_diffrn_reflns_limit_k_min -26
_diffrn_reflns_limit_l_max 21
_diffrn_reflns_limit_l_min -32
_diffrn_reflns_number 50931
_diffrn_reflns_point_group_measured_fraction_full 0.999
_diffrn_reflns_point_group_measured_fraction_max 0.999
_diffrn_reflns_theta_full 25.242
_diffrn_reflns_theta_max 25.648
_diffrn_reflns_theta_min 2.613
_diffrn_source 'fine-focus sealed tube'
_exptl_absorpt_coefficient_mu 1.384
_exptl_absorpt_correction_T_max 0.8
_exptl_absorpt_correction_T_min 0.7
_exptl_absorpt_correction_type multi-scan
_exptl_absorpt_process_details SADABS
_exptl_crystal_colour colourless
_exptl_crystal_density_diffrn 1.745
_exptl_crystal_description Block
_exptl_crystal_F_000 10560
_exptl_crystal_size_max 0.315
_exptl_crystal_size_mid 0.201
_exptl_crystal_size_min 0.118
_platon_squeeze_details
;
 The Platon SQUEEZE procedure was applied to recover 4391 electrons per
 unit cell in a void (total volume 8336 A^3), that is, 183 electrons
 per formula unit. On the basis of microanalytical data, the void content
 may include 1 protonated dmf molecule as well as 3 dmf molecule,
 i.e., a total of 161 electrons not far from the values estimated by
 SQUEEZE. Those solvent molecules have been included in the formula for
 the calculation of intensive  properties, thus justifying the checkcif
 report allerts CHEMW03_ALERT_2_A and  DIFF003_ALERT_1_A. 
 PLATON Reference : Spek, A.L. (2003), J.Appl.Cryst. 36, 7-13.
;
_refine_diff_density_max 2.301
_refine_diff_density_min -1.083
_refine_diff_density_rms 0.169
_refine_ls_extinction_method none
_refine_ls_goodness_of_fit_ref 1.049
_refine_ls_hydrogen_treatment constr
_refine_ls_matrix_type full
_refine_ls_number_parameters 190
_refine_ls_number_reflns 3126
_refine_ls_number_restraints 106
_refine_ls_restrained_S_all 1.058
_refine_ls_R_factor_all 0.0844
_refine_ls_R_factor_gt 0.0648
_refine_ls_shift/su_max 0.001
_refine_ls_shift/su_mean 0.000
_refine_ls_structure_factor_coef Fsqd
_refine_ls_weighting_details 'w=1/[\s^2^(Fo^2^)+(0.1333P)^2^+283.6773P] where P=(Fo^2^+2Fc^2^)/3'
_refine_ls_weighting_scheme calc
_refine_ls_wR_factor_gt 0.1907
_refine_ls_wR_factor_ref 0.2230
_reflns_Friedel_coverage 0.000
_reflns_number_gt 2390
_reflns_number_total 3126
_reflns_threshold_expression 'I > 2\s(I)'
_cod_data_source_file c5ce01456e2.cif
_cod_data_source_block 1
_cod_depositor_comments 'Adding full bibliography for 7223893--7223897.cif.'
_cod_original_cell_volume 19695.9(15)
_cod_database_code 7223895
_shelx_space_group_comment
;
The symmetry employed for this shelxl refinement is uniquely defined
by the following loop, which should always be used as a source of
symmetry information in preference to the above space-group names.
They are only intended as comments.
;
_shelx_estimated_absorpt_t_min 0.670
_shelx_estimated_absorpt_t_max 0.854
_platon_squeeze_void_probe_radius 1.20
_shelxl_version_number 2014/6

loop_
_space_group_symop_operation_xyz
'x, y, z'
'-x+1/2, -y, z+1/2'
'-x, y+1/2, -z+1/2'
'x+1/2, -y+1/2, -z'
'z, x, y'
'z+1/2, -x+1/2, -y'
'-z+1/2, -x, y+1/2'
'-z, x+1/2, -y+1/2'
'y, z, x'
'-y, z+1/2, -x+1/2'
'y+1/2, -z+1/2, -x'
'-y+1/2, -z, x+1/2'
'x+1/2, y+1/2, z+1/2'
'-x+1, -y+1/2, z+1'
'-x+1/2, y+1, -z+1'
'x+1, -y+1, -z+1/2'
'z+1/2, x+1/2, y+1/2'
'z+1, -x+1, -y+1/2'
'-z+1, -x+1/2, y+1'
'-z+1/2, x+1, -y+1'
'y+1/2, z+1/2, x+1/2'
'-y+1/2, z+1, -x+1'
'y+1, -z+1, -x+1/2'
'-y+1, -z+1/2, x+1'
'-x, -y, -z'
'x-1/2, y, -z-1/2'
'x, -y-1/2, z-1/2'
'-x-1/2, y-1/2, z'
'-z, -x, -y'
'-z-1/2, x-1/2, y'
'z-1/2, x, -y-1/2'
'z, -x-1/2, y-1/2'
'-y, -z, -x'
'y, -z-1/2, x-1/2'
'-y-1/2, z-1/2, x'
'y-1/2, z, -x-1/2'
'-x+1/2, -y+1/2, -z+1/2'
'x, y+1/2, -z'
'x+1/2, -y, z'
'-x, y, z+1/2'
'-z+1/2, -x+1/2, -y+1/2'
'-z, x, y+1/2'
'z, x+1/2, -y'
'z+1/2, -x, y'
'-y+1/2, -z+1/2, -x+1/2'
'y+1/2, -z, x'
'-y, z, x+1/2'
'y, z+1/2, -x'

loop_
_atom_site_label
_atom_site_type_symbol
_atom_site_fract_x
_atom_site_fract_y
_atom_site_fract_z
_atom_site_U_iso_or_equiv
_atom_site_adp_type
_atom_site_occupancy
_atom_site_site_symmetry_order
_atom_site_calc_flag
_atom_site_refinement_flags_posn
_atom_site_refinement_flags_adp
_atom_site_refinement_flags_occupancy
_atom_site_disorder_assembly
_atom_site_disorder_group
La1 La 0.7500 0.2500 0.2500 0.0261(3) Uani 1 6 d S TU P . .
La2 La 0.83561(2) 0.33561(2) 0.16439(2) 0.0293(3) Uani 1 3 d S TU P . .
N1A N 0.6848(8) 0.4326(10) 0.2868(9) 0.071(5) Uani 0.466(17) 1 d D U P A 1
H1A H 0.6820 0.4027 0.2744 0.085 Uiso 0.466(17) 1 calc R U P A 1
O5A O 0.6391(8) 0.4986(8) 0.2909(12) 0.117(8) Uani 0.466(17) 1 d . U P A 1
C9A C 0.6416(9) 0.4556(12) 0.2891(14) 0.099(7) Uani 0.466(17) 1 d D U P A 1
C10A C 0.5951(12) 0.4305(16) 0.2653(17) 0.137(12) Uani 0.466(17) 1 d D U P A 1
H10A H 0.5996 0.3945 0.2650 0.206 Uiso 0.466(17) 1 calc R U P A 1
H10B H 0.5656 0.4388 0.2848 0.206 Uiso 0.466(17) 1 calc R U P A 1
H10C H 0.5909 0.4425 0.2313 0.206 Uiso 0.466(17) 1 calc R U P A 1
N1B N 0.6891(7) 0.4276(8) 0.3103(9) 0.076(5) Uani 0.534(17) 1 d D U P A 2
H1B H 0.6860 0.3954 0.3065 0.092 Uiso 0.534(17) 1 calc R U P A 2
O5B O 0.6468(8) 0.4895(10) 0.3435(11) 0.136(9) Uani 0.534(17) 1 d . U P A 2
C9B C 0.6465(8) 0.4499(11) 0.3256(13) 0.103(7) Uani 0.534(17) 1 d D U P A 2
C10B C 0.5987(11) 0.4185(14) 0.3217(16) 0.140(11) Uani 0.534(17) 1 d D U P A 2
H10D H 0.6052 0.3890 0.3016 0.209 Uiso 0.534(17) 1 calc R U P A 2
H10E H 0.5725 0.4383 0.3062 0.209 Uiso 0.534(17) 1 calc R U P A 2
H10F H 0.5881 0.4084 0.3549 0.209 Uiso 0.534(17) 1 calc R U P A 2
O1 O 0.72020(19) 0.34248(19) 0.2712(2) 0.0405(12) Uani 1 1 d . U . . .
O2 O 0.79880(19) 0.33576(18) 0.24983(18) 0.0330(11) Uani 1 1 d . U . . .
O3 O 0.7762(2) 0.59110(19) 0.3381(2) 0.0410(12) Uani 1 1 d . U . . .
O4 O 0.8555(2) 0.5715(2) 0.3325(2) 0.0429(13) Uani 1 1 d . U . . .
C1 C 0.7625(3) 0.3602(3) 0.2683(3) 0.0328(14) Uani 1 1 d . U . . .
C2 C 0.7733(3) 0.4120(2) 0.2874(3) 0.0331(14) Uani 1 1 d . U . . .
C3 C 0.8227(3) 0.4264(3) 0.2918(3) 0.0352(15) Uani 1 1 d . U . . .
H3 H 0.8486 0.4039 0.2839 0.042 Uiso 1 1 calc R U . . .
C4 C 0.8335(3) 0.4745(3) 0.3081(3) 0.0410(17) Uani 1 1 d . U . . .
H4 H 0.8670 0.4844 0.3121 0.049 Uiso 1 1 calc R U . . .
C5 C 0.7965(3) 0.5070(3) 0.3182(3) 0.0379(16) Uani 1 1 d . U . . .
C6 C 0.7476(3) 0.4925(3) 0.3144(3) 0.0430(18) Uani 1 1 d . U . . .
H6 H 0.7219 0.5155 0.3218 0.052 Uiso 1 1 calc R U . . .
C7 C 0.7356(3) 0.4443(3) 0.2996(4) 0.0479(19) Uani 1 1 d . U . . .
C8 C 0.8099(3) 0.5598(3) 0.3309(2) 0.0351(15) Uani 1 1 d . U . . .

loop_
_atom_site_aniso_label
_atom_site_aniso_U_11
_atom_site_aniso_U_22
_atom_site_aniso_U_33
_atom_site_aniso_U_23
_atom_site_aniso_U_13
_atom_site_aniso_U_12
La1 0.0261(3) 0.0261(3) 0.0261(3) -0.0031(2) -0.0031(2) 0.0031(2)
La2 0.0293(3) 0.0293(3) 0.0293(3) -0.00366(16) -0.00366(16) 0.00366(16)
N1A 0.066(6) 0.072(8) 0.074(10) -0.015(8) -0.005(8) 0.003(5)
O5A 0.080(11) 0.098(10) 0.173(18) -0.006(12) 0.013(12) 0.034(8)
C9A 0.077(7) 0.105(10) 0.114(12) 0.002(9) -0.011(9) 0.012(7)
C10A 0.075(11) 0.155(19) 0.18(2) 0.010(16) -0.009(14) -0.018(13)
N1B 0.074(6) 0.065(7) 0.090(10) -0.003(8) 0.011(8) -0.006(5)
O5B 0.093(12) 0.134(13) 0.180(18) -0.063(12) 0.050(12) 0.014(9)
C9B 0.084(7) 0.114(10) 0.112(11) -0.009(8) 0.023(8) 0.003(7)
C10B 0.089(10) 0.140(17) 0.19(2) -0.007(16) 0.005(15) -0.011(12)
O1 0.037(3) 0.032(3) 0.052(3) -0.005(2) -0.002(2) 0.001(2)
O2 0.038(3) 0.032(3) 0.029(2) -0.0077(19) -0.003(2) 0.003(2)
O3 0.041(3) 0.032(3) 0.050(3) -0.011(2) 0.010(2) -0.006(2)
O4 0.040(3) 0.035(3) 0.054(3) -0.010(2) 0.000(2) -0.002(2)
C1 0.035(4) 0.030(3) 0.033(3) -0.001(3) -0.005(3) 0.001(3)
C2 0.045(4) 0.027(3) 0.027(3) -0.005(3) -0.003(3) 0.000(3)
C3 0.037(3) 0.029(3) 0.040(4) -0.004(3) -0.006(3) 0.001(3)
C4 0.033(4) 0.043(4) 0.047(4) 0.002(3) 0.004(3) -0.005(3)
C5 0.056(4) 0.026(3) 0.032(4) -0.002(3) 0.010(3) -0.004(3)
C6 0.038(4) 0.035(4) 0.056(5) -0.009(3) 0.010(4) 0.008(3)
C7 0.047(4) 0.030(4) 0.066(6) -0.007(4) 0.003(4) -0.003(3)
C8 0.043(4) 0.038(4) 0.024(3) -0.004(3) 0.003(3) -0.005(3)

loop_
_atom_type_symbol
_atom_type_description
_atom_type_scat_dispersion_real
_atom_type_scat_dispersion_imag
_atom_type_scat_source
C C 0.0033 0.0016 'International Tables Vol C Tables 4.2.6.8 and 6.1.1.4'
H H 0.0000 0.0000 'International Tables Vol C Tables 4.2.6.8 and 6.1.1.4'
N N 0.0061 0.0033 'International Tables Vol C Tables 4.2.6.8 and 6.1.1.4'
O O 0.0106 0.0060 'International Tables Vol C Tables 4.2.6.8 and 6.1.1.4'
La La -0.2871 2.4523 'International Tables Vol C Tables 4.2.6.8 and 6.1.1.4'

loop_
_geom_angle_atom_site_label_1
_geom_angle_atom_site_label_2
_geom_angle_atom_site_label_3
_geom_angle
_geom_angle_site_symmetry_1
_geom_angle_site_symmetry_3
O2 La1 O2 64.39(17) 37_655 47_654
O2 La1 O2 115.61(17) 37_655 11_556
O2 La1 O2 180.00(19) 47_654 11_556
O2 La1 O2 64.39(17) 37_655 44_565
O2 La1 O2 64.39(17) 47_654 44_565
O2 La1 O2 115.61(17) 11_556 44_565
O2 La1 O2 115.61(17) 37_655 8_645
O2 La1 O2 115.61(17) 47_654 8_645
O2 La1 O2 64.39(17) 11_556 8_645
O2 La1 O2 180.0 44_565 8_645
O2 La1 O2 180.0 37_655 .
O2 La1 O2 115.61(17) 47_654 .
O2 La1 O2 64.39(17) 11_556 .
O2 La1 O2 115.61(17) 44_565 .
O2 La1 O2 64.39(17) 8_645 .
O2 La1 O1 131.28(15) 37_655 .
O2 La1 O1 68.65(16) 47_654 .
O2 La1 O1 111.35(16) 11_556 .
O2 La1 O1 105.93(16) 44_565 .
O2 La1 O1 74.07(16) 8_645 .
O2 La1 O1 48.72(15) . .
O2 La1 O1 68.65(16) 37_655 8_645
O2 La1 O1 105.93(16) 47_654 8_645
O2 La1 O1 74.07(16) 11_556 8_645
O2 La1 O1 131.28(15) 44_565 8_645
O2 La1 O1 48.72(15) 8_645 8_645
O2 La1 O1 111.35(16) . 8_645
O1 La1 O1 114.38(9) . 8_645
O2 La1 O1 111.35(16) 37_655 44_565
O2 La1 O1 74.07(16) 47_654 44_565
O2 La1 O1 105.93(16) 11_556 44_565
O2 La1 O1 48.72(15) 44_565 44_565
O2 La1 O1 131.28(15) 8_645 44_565
O2 La1 O1 68.65(16) . 44_565
O1 La1 O1 65.62(9) . 44_565
O1 La1 O1 180.00(8) 8_645 44_565
O2 La1 O1 105.93(16) 37_655 11_556
O2 La1 O1 131.28(15) 47_654 11_556
O2 La1 O1 48.72(15) 11_556 11_556
O2 La1 O1 68.65(16) 44_565 11_556
O2 La1 O1 111.35(16) 8_645 11_556
O2 La1 O1 74.07(16) . 11_556
O1 La1 O1 114.38(9) . 11_556
O1 La1 O1 114.38(9) 8_645 11_556
O1 La1 O1 65.62(9) 44_565 11_556
O2 La1 O1 74.07(16) 37_655 47_654
O2 La1 O1 48.72(15) 47_654 47_654
O2 La1 O1 131.28(15) 11_556 47_654
O2 La1 O1 111.35(16) 44_565 47_654
O2 La1 O1 68.65(16) 8_645 47_654
O2 La1 O1 105.93(16) . 47_654
O1 La1 O1 65.62(9) . 47_654
O1 La1 O1 65.62(9) 8_645 47_654
O1 La1 O1 114.38(9) 44_565 47_654
O1 La1 O1 180.0 11_556 47_654
O2 La1 O1 48.72(15) 37_655 37_655
O2 La1 O1 111.35(16) 47_654 37_655
O2 La1 O1 68.65(16) 11_556 37_655
O2 La1 O1 74.07(16) 44_565 37_655
O2 La1 O1 105.93(16) 8_645 37_655
O2 La1 O1 131.28(15) . 37_655
O1 La1 O1 180.0 . 37_655
O1 La1 O1 65.62(9) 8_645 37_655
O1 La1 O1 114.38(9) 44_565 37_655
O1 La1 O1 65.62(9) 11_556 37_655
O1 La1 O1 114.38(9) 47_654 37_655
O2 La2 O2 68.82(18) 8_645 11_556
O2 La2 O2 68.82(18) 8_645 .
O2 La2 O2 68.82(18) 11_556 .
O2 La2 O3 136.41(17) 8_645 22_645
O2 La2 O3 76.90(17) 11_556 22_645
O2 La2 O3 74.26(17) . 22_645
O2 La2 O3 76.90(17) 8_645 17_544
O2 La2 O3 74.26(17) 11_556 17_544
O2 La2 O3 136.41(17) . 17_544
O3 La2 O3 119.02(4) 22_645 17_544
O2 La2 O3 74.26(17) 8_645 16_455
O2 La2 O3 136.41(17) 11_556 16_455
O2 La2 O3 76.90(17) . 16_455
O3 La2 O3 119.02(4) 22_645 16_455
O3 La2 O3 119.02(4) 17_544 16_455
O2 La2 O4 125.34(17) 8_645 16_455
O2 La2 O4 152.17(17) 11_556 16_455
O2 La2 O4 92.92(16) . 16_455
O3 La2 O4 77.99(17) 22_645 16_455
O3 La2 O4 129.47(18) 17_544 16_455
O3 La2 O4 51.21(17) 16_455 16_455
O2 La2 O4 92.92(16) 8_645 17_544
O2 La2 O4 125.34(17) 11_556 17_544
O2 La2 O4 152.17(17) . 17_544
O3 La2 O4 129.47(18) 22_645 17_544
O3 La2 O4 51.21(17) 17_544 17_544
O3 La2 O4 77.99(17) 16_455 17_544
O4 La2 O4 80.50(18) 16_455 17_544
O2 La2 O4 152.17(17) 8_645 22_645
O2 La2 O4 92.92(16) 11_556 22_645
O2 La2 O4 125.35(17) . 22_645
O3 La2 O4 51.21(17) 22_645 22_645
O3 La2 O4 77.99(17) 17_544 22_645
O3 La2 O4 129.47(18) 16_455 22_645
O4 La2 O4 80.50(18) 16_455 22_645
O4 La2 O4 80.50(18) 17_544 22_645
O2 La2 C8 82.20(18) 8_645 17_544
O2 La2 C8 99.49(19) 11_556 17_544
O2 La2 C8 150.95(18) . 17_544
O3 La2 C8 130.60(17) 22_645 17_544
O3 La2 C8 25.54(19) 17_544 17_544
O3 La2 C8 97.63(18) 16_455 17_544
O4 La2 C8 105.9(2) 16_455 17_544
O4 La2 C8 25.9(2) 17_544 17_544
O4 La2 C8 80.33(18) 22_645 17_544
O2 La2 C8 150.95(18) 8_645 22_645
O2 La2 C8 82.20(18) 11_556 22_645
O2 La2 C8 99.49(19) . 22_645
O3 La2 C8 25.54(19) 22_645 22_645
O3 La2 C8 97.63(18) 17_544 22_645
O3 La2 C8 130.60(17) 16_455 22_645
O4 La2 C8 80.33(18) 16_455 22_645
O4 La2 C8 105.9(2) 17_544 22_645
O4 La2 C8 25.9(2) 22_645 22_645
C8 La2 C8 105.26(17) 17_544 22_645
O2 La2 C8 99.49(19) 8_645 16_455
O2 La2 C8 150.95(18) 11_556 16_455
O2 La2 C8 82.20(18) . 16_455
O3 La2 C8 97.63(18) 22_645 16_455
O3 La2 C8 130.60(17) 17_544 16_455
O3 La2 C8 25.54(19) 16_455 16_455
O4 La2 C8 25.9(2) 16_455 16_455
O4 La2 C8 80.33(18) 17_544 16_455
O4 La2 C8 105.9(2) 22_645 16_455
C8 La2 C8 105.26(17) 17_544 16_455
C8 La2 C8 105.26(17) 22_645 16_455
C9A N1A C7 136(2) . .
C9A N1A H1A 111.9 . .
C7 N1A H1A 111.9 . .
O5A C9A N1A 121(3) . .
O5A C9A C10A 114(3) . .
N1A C9A C10A 119(3) . .
C9A C10A H10A 109.5 . .
C9A C10A H10B 109.5 . .
H10A C10A H10B 109.5 . .
C9A C10A H10C 109.5 . .
H10A C10A H10C 109.5 . .
H10B C10A H10C 109.5 . .
C9B N1B C7 134(2) . .
C9B N1B H1B 112.9 . .
C7 N1B H1B 112.9 . .
O5B C9B N1B 121(3) . .
O5B C9B C10B 122(2) . .
N1B C9B C10B 116(3) . .
C9B C10B H10D 109.5 . .
C9B C10B H10E 109.5 . .
H10D C10B H10E 109.5 . .
C9B C10B H10F 109.5 . .
H10D C10B H10F 109.5 . .
H10E C10B H10F 109.5 . .
C1 O1 La1 94.0(4) . .
C1 O2 La2 131.3(4) . .
C1 O2 La1 93.9(4) . .
La2 O2 La1 101.30(16) . .
C8 O3 La2 93.5(4) . 16_455
C8 O4 La2 92.3(4) . 16_455
O1 C1 O2 121.9(6) . .
O1 C1 C2 120.8(7) . .
O2 C1 C2 117.3(6) . .
O1 C1 La1 61.9(4) . .
O2 C1 La1 61.1(4) . .
C2 C1 La1 168.4(5) . .
C7 C2 C3 120.6(7) . .
C7 C2 C1 121.4(7) . .
C3 C2 C1 118.0(6) . .
C2 C3 C4 119.0(7) . .
C2 C3 H3 120.5 . .
C4 C3 H3 120.5 . .
C5 C4 C3 120.5(7) . .
C5 C4 H4 119.7 . .
C3 C4 H4 119.7 . .
C4 C5 C6 120.4(7) . .
C4 C5 C8 118.7(7) . .
C6 C5 C8 120.8(7) . .
C5 C6 C7 120.3(7) . .
C5 C6 H6 119.8 . .
C7 C6 H6 119.8 . .
N1B C7 C2 121.5(11) . .
N1B C7 C6 117.3(12) . .
C2 C7 C6 119.0(7) . .
C2 C7 N1A 120.3(11) . .
C6 C7 N1A 119.2(12) . .
O3 C8 O4 122.0(7) . .
O3 C8 C5 119.7(7) . .
O4 C8 C5 118.2(7) . .
O3 C8 La2 61.0(4) . 16_455
O4 C8 La2 61.8(4) . 16_455
C5 C8 La2 169.4(5) . 16_455

loop_
_geom_bond_atom_site_label_1
_geom_bond_atom_site_label_2
_geom_bond_distance
_geom_bond_site_symmetry_2
La1 O2 2.665(5) 37_655
La1 O2 2.665(5) 47_654
La1 O2 2.665(5) 11_556
La1 O2 2.665(5) 44_565
La1 O2 2.665(5) 8_645
La1 O2 2.665(5) .
La1 O1 2.685(5) .
La1 O1 2.685(5) 8_645
La1 O1 2.685(5) 44_565
La1 O1 2.685(5) 11_556
La1 O1 2.685(5) 47_654
La1 O1 2.685(5) 37_655
La2 O2 2.512(5) 8_645
La2 O2 2.512(5) 11_556
La2 O2 2.512(5) .
La2 O3 2.549(5) 22_645
La2 O3 2.549(5) 17_544
La2 O3 2.549(5) 16_455
La2 O4 2.567(5) 16_455
La2 O4 2.567(5) 17_544
La2 O4 2.567(5) 22_645
La2 C8 2.911(7) 17_544
La2 C8 2.911(7) 22_645
La2 C8 2.911(7) 16_455
N1A C9A 1.323(18) .
N1A C7 1.45(2) .
N1A H1A 0.8800 .
O5A C9A 1.16(3) .
C9A C10A 1.564(19) .
C10A H10A 0.9800 .
C10A H10B 0.9800 .
C10A H10C 0.9800 .
N1B C9B 1.363(18) .
N1B C7 1.36(2) .
N1B H1B 0.8800 .
O5B C9B 1.17(3) .
C9B C10B 1.548(19) .
C10B H10D 0.9800 .
C10B H10E 0.9800 .
C10B H10F 0.9800 .
O1 C1 1.240(9) .
O2 C1 1.284(9) .
O3 C8 1.257(9) .
O3 La2 2.549(5) 16_455
O4 C8 1.270(10) .
O4 La2 2.567(5) 16_455
C1 C2 1.519(9) .
C2 C7 1.380(11) .
C2 C3 1.393(10) .
C3 C4 1.403(11) .
C3 H3 0.9500 .
C4 C5 1.359(11) .
C4 H4 0.9500 .
C5 C6 1.381(11) .
C5 C8 1.512(10) .
C6 C7 1.401(11) .
C6 H6 0.9500 .
C8 La2 2.911(7) 16_455

loop_
_platon_squeeze_void_nr
_platon_squeeze_void_average_x
_platon_squeeze_void_average_y
_platon_squeeze_void_average_z
_platon_squeeze_void_volume
_platon_squeeze_void_count_electrons
_platon_squeeze_void_content
1 -0.020 -0.075 -0.043 8336 4391 'C3 H8 N O, 3(C3 H7 N O)'
